data_1575594
loop_
_publ_author_name
'Jaramillo-Garc&#xed;a, Jonathan'
'S&#xe1;nchez-Mendieta, V&#xed;ctor'
'Rosales-V&#xe1;zquez, Luis D'
'Morales-Lukie, Ra&#xfa;l A'
'Mart&#xed;nez-Otero, Diego'
'German-Acacio, Juan M'
'Pinz&#xf3;n-Vanegas, Cristian'
'Le&#xf3;n-G&#xf3;mez, Juan Pablo'
'Dorazco-Gonz&#xe1;lez, Alejandro'

_publ_section_title
;
 Zn-cycloalkyldicarboxylate 2D-coordination polymers bearing
 4,4'-trimethylenebipyridine: crystal structures, solid state CPMAS
 <sup>13</sup>C NMR structural correlations and luminescence sensing of
 ethanol.
;
_journal_issue 39
_journal_name_full 'Dalton transactions (Cambridge, England : 2003)'
_journal_page_first 14763
_journal_page_last 14778
_journal_paper_doi 10.1039/d5dt01490e
_journal_volume 54
_journal_year 2025
_chemical_absolute_configuration ad
_chemical_formula_moiety 'C19 H22 N2 O5 Zn'
_chemical_formula_sum 'C19 H22 N2 O5 Zn'
_chemical_formula_weight 423.75
_space_group_crystal_system orthorhombic
_space_group_IT_number 33
_space_group_name_Hall 'P 2c -2n'
_space_group_name_H-M_alt 'P n a 21'
_atom_sites_solution_hydrogens mixed
_audit_creation_method SHELXL-2016/6
_audit_update_record
;
2023-04-27 deposited with the CCDC.	2025-09-02 downloaded from the CCDC.
;
_cell_angle_alpha 90
_cell_angle_beta 90
_cell_angle_gamma 90
_cell_formula_units_Z 4
_cell_length_a 35.0661(7)
_cell_length_b 7.7202(2)
_cell_length_c 6.98590(10)
_cell_measurement_reflns_used 9420
_cell_measurement_temperature 100(2)
_cell_measurement_theta_max 71.80
_cell_measurement_theta_min 5.05
_cell_volume 1891.20(7)
_computing_cell_refinement 'Bruker SAINT'
_computing_data_collection 'Bruker APEX2'
_computing_data_reduction 'Bruker SAINT'
_computing_molecular_graphics 'Bruker SHELXTL'
_computing_publication_material 'Bruker SHELXTL'
_computing_structure_refinement 'SHELXL-2016/6 (Sheldrick, 2016)'
_computing_structure_solution 'SHELXS-97 (Sheldrick 2008)'
_diffrn_ambient_temperature 100(2)
_diffrn_measured_fraction_theta_full 0.993
_diffrn_measured_fraction_theta_max 0.989
_diffrn_measurement_device_type 'Bruker APEX-II CCD'
_diffrn_measurement_method '\w scans'
_diffrn_radiation_monochromator mirrors
_diffrn_radiation_type CuK\a
_diffrn_radiation_wavelength 1.54178
_diffrn_reflns_av_R_equivalents 0.0349
_diffrn_reflns_av_unetI/netI 0.0407
_diffrn_reflns_Laue_measured_fraction_full 0.993
_diffrn_reflns_Laue_measured_fraction_max 0.989
_diffrn_reflns_limit_h_max 42
_diffrn_reflns_limit_h_min -36
_diffrn_reflns_limit_k_max 9
_diffrn_reflns_limit_k_min -9
_diffrn_reflns_limit_l_max 8
_diffrn_reflns_limit_l_min -7
_diffrn_reflns_number 13542
_diffrn_reflns_point_group_measured_fraction_full 0.813
_diffrn_reflns_point_group_measured_fraction_max 0.803
_diffrn_reflns_theta_full 67.679
_diffrn_reflns_theta_max 71.791
_diffrn_reflns_theta_min 2.520
_diffrn_source 'Incoatec ImuS'
_exptl_absorpt_coefficient_mu 2.089
_exptl_absorpt_correction_T_max 0.7535
_exptl_absorpt_correction_T_min 0.5125
_exptl_absorpt_correction_type multi-scan
_exptl_absorpt_process_details
; 
 SADABS 2016/2: Krause, L., Herbst-Irmer, R., Sheldrick G.M. & Stalke D., 
 J. Appl. Cryst. 48 (2015) 3-10 
;
_exptl_crystal_colour colourless
_exptl_crystal_density_diffrn 1.488
_exptl_crystal_description Plate
_exptl_crystal_F_000 880
_exptl_crystal_size_max 0.481
_exptl_crystal_size_mid 0.104
_exptl_crystal_size_min 0.095
_refine_diff_density_max 0.810
_refine_diff_density_min -0.689
_refine_diff_density_rms 0.121
_refine_ls_abs_structure_details
; 
 Flack x determined using 877 quotients [(I+)-(I-)]/[(I+)+(I-)] 
 (Parsons, Flack and Wagner, Acta Cryst. B69 (2013) 249-259). 
;
_refine_ls_abs_structure_Flack -1.84(3)
_refine_ls_extinction_method none
_refine_ls_goodness_of_fit_ref 1.070
_refine_ls_hydrogen_treatment mixed
_refine_ls_matrix_type full
_refine_ls_number_parameters 250
_refine_ls_number_reflns 2981
_refine_ls_number_restraints 5
_refine_ls_restrained_S_all 1.070
_refine_ls_R_factor_all 0.0583
_refine_ls_R_factor_gt 0.0569
_refine_ls_shift/su_max 0.001
_refine_ls_shift/su_mean 0.000
_refine_ls_structure_factor_coef Fsqd
_refine_ls_weighting_details 'w=1/[\s^2^(Fo^2^)+(0.0993P)^2^+6.0758P] where P=(Fo^2^+2Fc^2^)/3'
_refine_ls_weighting_scheme calc
_refine_ls_wR_factor_gt 0.1640
_refine_ls_wR_factor_ref 0.1656
_reflns_Friedel_coverage 0.494
_reflns_Friedel_fraction_full 0.598
_reflns_Friedel_fraction_max 0.582
_reflns_number_gt 2878
_reflns_number_total 2981
_reflns_threshold_expression 'I > 2\s(I)'
_cod_data_source_file d5dt01490e2.cif
_cod_data_source_block 202SMV17
_cod_depositor_comments
;
The following automatic conversions were performed:

data item '_exptl_absorpt_correction_type' value 'Multi-scan' was
changed to 'multi-scan' in accordance with the
/home/data/users/saulius/crontab/automatic-downloads/rss-feeds/RSC/lib/dictionaries/cif_core.dic
dictionary named 'cif_core.dic' version 2.4.2 last updated on
2011-04-26.

Automatic conversion script
Id: cif_fix_values 8170 2020-07-09 18:12:32Z antanas 

 Adding full bibliography for 1575593--1575595.cif.
;
_cod_database_code 1575594
_shelx_shelxl_version_number 2016/6
_shelx_space_group_comment
; 
The symmetry employed for this shelxl refinement is uniquely defined 
by the following loop, which should always be used as a source of 
symmetry information in preference to the above space-group names. 
They are only intended as comments. 
;
_shelx_estimated_absorpt_t_min 0.433
_shelx_estimated_absorpt_t_max 0.826

loop_
_space_group_symop_operation_xyz
'x, y, z'
'-x, -y, z+1/2'
'x+1/2, -y+1/2, z'
'-x+1/2, y+1/2, z+1/2'

loop_
_atom_site_label
_atom_site_type_symbol
_atom_site_fract_x
_atom_site_fract_y
_atom_site_fract_z
_atom_site_U_iso_or_equiv
_atom_site_adp_type
_atom_site_occupancy
_atom_site_site_symmetry_order
_atom_site_calc_flag
_atom_site_refinement_flags_posn
_atom_site_refinement_flags_adp
_atom_site_refinement_flags_occupancy
_atom_site_disorder_assembly
_atom_site_disorder_group
Zn1 Zn 0.72760(2) 0.80047(10) 0.86302(18) 0.0189(3) Uani 1 1 d . . . . .
O1 O 0.69840(12) 0.5844(5) 0.9844(7) 0.0125(9) Uani 1 1 d . . . . .
O2 O 0.73921(13) 0.4863(5) 1.2037(7) 0.0125(9) Uani 1 1 d . . . . .
O3 O 0.69791(12) 0.0116(6) 0.9913(7) 0.0121(9) Uani 1 1 d . . . . .
O4 O 0.74221(12) 0.1220(5) 1.1828(7) 0.0129(9) Uani 1 1 d . . . . .
O5 O 0.77010(13) 0.7979(5) 1.0930(8) 0.0138(11) Uani 1 1 d D . . . .
H5A H 0.7629(18) 0.893(4) 1.139(8) 0.021 Uiso 1 1 d D U . . .
H5B H 0.760(2) 0.711(5) 1.145(11) 0.021 Uiso 1 1 d D U . . .
N1 N 0.67722(16) 0.8092(6) 0.6496(9) 0.0112(11) Uani 1 1 d . . . . .
N2 N 0.54045(17) 0.0957(8) -0.1936(10) 0.0241(14) Uani 1 1 d . . . . .
C1 C 0.64159(19) 0.8376(9) 0.7176(11) 0.0174(14) Uani 1 1 d . . . . .
H1 H 0.638397 0.859053 0.850577 0.021 Uiso 1 1 calc R U . . .
C2 C 0.60962(19) 0.8366(9) 0.6011(10) 0.0155(13) Uani 1 1 d . . . . .
H2 H 0.585095 0.855544 0.654982 0.019 Uiso 1 1 calc R U . . .
C3 C 0.61339(18) 0.8075(7) 0.4038(10) 0.0137(15) Uani 1 1 d . . . . .
C4 C 0.65030(17) 0.7802(7) 0.3350(10) 0.0120(13) Uani 1 1 d . . . . .
H4 H 0.654511 0.760744 0.202382 0.014 Uiso 1 1 calc R U . . .
C5 C 0.68093(19) 0.7817(8) 0.4622(11) 0.0139(14) Uani 1 1 d . . . . .
H5 H 0.705784 0.761941 0.412598 0.017 Uiso 1 1 calc R U . . .
C6 C 0.57925(19) 0.8018(7) 0.2720(11) 0.0145(14) Uani 1 1 d . . . . .
H6A H 0.583193 0.883829 0.164886 0.017 Uiso 1 1 calc R U . . .
H6AB H 0.556244 0.838899 0.343202 0.017 Uiso 1 1 calc R U . . .
C7 C 0.57288(18) 0.6196(8) 0.1917(10) 0.0157(13) Uani 1 1 d . . . . .
H7A H 0.596788 0.578333 0.131665 0.019 Uiso 1 1 calc R U . . .
H7AB H 0.566628 0.539957 0.298243 0.019 Uiso 1 1 calc R U . . .
C8 C 0.54087(18) 0.6135(9) 0.0440(10) 0.0168(14) Uani 1 1 d . . . . .
H8A H 0.516222 0.640004 0.106539 0.020 Uiso 1 1 calc R U . . .
H8AB H 0.545471 0.701764 -0.056232 0.020 Uiso 1 1 calc R U . . .
C9 C 0.5206(2) 0.1362(10) -0.0394(12) 0.0227(15) Uani 1 1 d . . . . .
H9 H 0.506803 0.046352 0.022525 0.027 Uiso 1 1 calc R U . . .
C10 C 0.5186(2) 0.3017(8) 0.0381(12) 0.0178(15) Uani 1 1 d . . . . .
H10 H 0.503225 0.323343 0.147641 0.021 Uiso 1 1 calc R U . . .
C11 C 0.53918(19) 0.4354(8) -0.0463(11) 0.0179(14) Uani 1 1 d . . . . .
C12 C 0.5603(2) 0.3940(9) -0.2096(11) 0.0195(14) Uani 1 1 d . . . . .
H12 H 0.574745 0.480440 -0.273806 0.023 Uiso 1 1 calc R U . . .
C13 C 0.5598(2) 0.2244(10) -0.2768(12) 0.0227(16) Uani 1 1 d . . . . .
H13 H 0.574191 0.198361 -0.388515 0.027 Uiso 1 1 calc R U . . .
C14 C 0.71009(17) 0.4670(7) 1.0936(9) 0.0100(12) Uani 1 1 d . . . . .
C15 C 0.68703(17) 0.2995(6) 1.1020(10) 0.0085(12) Uani 1 1 d . . . . .
C16 C 0.71123(16) 0.1334(7) 1.0876(9) 0.0092(12) Uani 1 1 d . . . . .
C17 C 0.65126(19) 0.2928(8) 0.9769(11) 0.0146(14) Uani 1 1 d . . . . .
H17A H 0.653480 0.213583 0.866077 0.018 Uiso 1 1 calc R U . . .
H17B H 0.641968 0.408234 0.936416 0.018 Uiso 1 1 calc R U . . .
C18 C 0.6289(2) 0.2148(8) 1.1482(13) 0.0205(16) Uani 1 1 d . . . . .
H18A H 0.603650 0.269141 1.169785 0.025 Uiso 1 1 calc R U . . .
H18B H 0.626774 0.086986 1.144666 0.025 Uiso 1 1 calc R U . . .
C19 C 0.66018(19) 0.2818(8) 1.2815(11) 0.0144(13) Uani 1 1 d . . . . .
H19A H 0.669014 0.195496 1.376506 0.017 Uiso 1 1 calc R U . . .
H19B H 0.654015 0.393534 1.343807 0.017 Uiso 1 1 calc R U . . .

loop_
_atom_site_aniso_label
_atom_site_aniso_U_11
_atom_site_aniso_U_22
_atom_site_aniso_U_33
_atom_site_aniso_U_23
_atom_site_aniso_U_13
_atom_site_aniso_U_12
Zn1 0.0227(5) 0.0182(5) 0.0157(5) 0.0000(5) 0.0005(4) -0.0002(3)
O1 0.015(2) 0.0117(19) 0.011(2) 0.0030(18) -0.0015(17) -0.0008(16)
O2 0.017(2) 0.0097(19) 0.011(2) 0.0033(18) -0.0053(19) -0.0015(17)
O3 0.012(2) 0.0140(19) 0.010(2) -0.0063(18) 0.0002(17) 0.0002(16)
O4 0.016(2) 0.0081(19) 0.014(2) -0.0043(17) -0.0070(19) 0.0015(16)
O5 0.017(3) 0.014(2) 0.010(3) 0.0007(17) -0.0024(19) -0.0003(15)
N1 0.013(3) 0.012(2) 0.009(3) -0.001(2) 0.001(2) 0.0002(17)
N2 0.021(3) 0.020(3) 0.031(4) -0.008(3) 0.000(3) 0.003(2)
C1 0.020(3) 0.022(3) 0.010(3) -0.005(3) -0.003(3) -0.002(3)
C2 0.014(3) 0.021(3) 0.011(3) -0.002(3) 0.001(3) -0.001(2)
C3 0.011(3) 0.013(3) 0.017(4) 0.002(2) -0.003(3) -0.0002(19)
C4 0.018(3) 0.016(3) 0.002(4) -0.002(2) -0.001(2) 0.003(2)
C5 0.015(3) 0.015(3) 0.012(4) -0.003(3) 0.002(3) 0.003(2)
C6 0.014(3) 0.013(3) 0.017(4) -0.002(2) -0.001(3) 0.000(2)
C7 0.020(3) 0.011(3) 0.015(4) -0.004(2) -0.005(3) 0.001(2)
C8 0.017(3) 0.020(3) 0.014(3) -0.002(3) -0.001(3) 0.003(2)
C9 0.018(3) 0.025(4) 0.025(4) -0.005(3) -0.004(3) -0.002(3)
C10 0.017(3) 0.020(3) 0.016(4) -0.005(3) 0.000(3) 0.001(2)
C11 0.019(3) 0.017(3) 0.018(4) 0.000(3) -0.008(3) 0.001(3)
C12 0.018(3) 0.020(3) 0.021(4) -0.001(3) -0.003(3) -0.003(2)
C13 0.018(3) 0.029(4) 0.021(4) -0.006(3) 0.001(3) 0.003(3)
C14 0.013(3) 0.011(3) 0.006(3) -0.004(2) 0.003(2) 0.000(2)
C15 0.007(3) 0.006(3) 0.012(3) 0.001(2) 0.001(2) -0.0012(19)
C16 0.012(3) 0.009(3) 0.007(3) 0.001(2) 0.001(2) 0.001(2)
C17 0.016(3) 0.017(3) 0.011(4) -0.001(3) -0.004(3) -0.001(2)
C18 0.015(3) 0.016(3) 0.031(5) 0.004(3) 0.001(3) -0.003(2)
C19 0.017(3) 0.010(3) 0.016(3) 0.001(2) 0.007(3) 0.001(2)

loop_
_atom_type_symbol
_atom_type_description
_atom_type_scat_dispersion_real
_atom_type_scat_dispersion_imag
_atom_type_scat_source
C C 0.0181 0.0091 'International Tables Vol C Tables 4.2.6.8 and 6.1.1.4'
H H 0.0000 0.0000 'International Tables Vol C Tables 4.2.6.8 and 6.1.1.4'
N N 0.0311 0.0180 'International Tables Vol C Tables 4.2.6.8 and 6.1.1.4'
O O 0.0492 0.0322 'International Tables Vol C Tables 4.2.6.8 and 6.1.1.4'
Zn Zn -1.5491 0.6778 'International Tables Vol C Tables 4.2.6.8 and 6.1.1.4'

loop_
_geom_angle_atom_site_label_1
_geom_angle_atom_site_label_2
_geom_angle_atom_site_label_3
_geom_angle
_geom_angle_site_symmetry_1
_geom_angle_site_symmetry_3
_geom_angle_publ_flag
O3 Zn1 O1 101.33(19) 1_565 . ?
O3 Zn1 O4 168.15(18) 1_565 4_654 ?
O1 Zn1 O4 88.16(17) . 4_654 ?
O3 Zn1 O2 88.38(17) 1_565 4_654 ?
O1 Zn1 O2 169.86(18) . 4_654 ?
O4 Zn1 O2 81.85(18) 4_654 4_654 ?
O3 Zn1 O5 91.76(17) 1_565 . ?
O1 Zn1 O5 91.60(17) . . ?
O4 Zn1 O5 95.09(18) 4_654 . ?
O2 Zn1 O5 90.99(18) 4_654 . ?
O3 Zn1 N1 82.87(18) 1_565 . ?
O1 Zn1 N1 84.99(18) . . ?
O4 Zn1 N1 90.99(19) 4_654 . ?
O2 Zn1 N1 93.44(19) 4_654 . ?
O5 Zn1 N1 172.9(2) . . ?
C14 O1 Zn1 130.6(4) . . ?
C14 O2 Zn1 131.3(4) . 4_645 ?
C16 O3 Zn1 128.4(4) . 1_545 ?
C16 O4 Zn1 132.9(4) . 4_645 ?
Zn1 O5 H5A 94(4) . . ?
Zn1 O5 H5B 93(7) . . ?
H5A O5 H5B 114(2) . . ?
C5 N1 C1 117.4(6) . . ?
C5 N1 Zn1 123.7(4) . . ?
C1 N1 Zn1 118.9(5) . . ?
C9 N2 C13 116.6(6) . . ?
N1 C1 C2 122.6(7) . . ?
N1 C1 H1 118.7 . . ?
C2 C1 H1 118.7 . . ?
C1 C2 C3 120.1(6) . . ?
C1 C2 H2 119.9 . . ?
C3 C2 H2 119.9 . . ?
C4 C3 C2 116.7(6) . . ?
C4 C3 C6 121.4(6) . . ?
C2 C3 C6 121.9(6) . . ?
C5 C4 C3 119.6(6) . . ?
C5 C4 H4 120.2 . . ?
C3 C4 H4 120.2 . . ?
N1 C5 C4 123.5(6) . . ?
N1 C5 H5 118.2 . . ?
C4 C5 H5 118.2 . . ?
C3 C6 C7 111.5(5) . . ?
C3 C6 H6A 109.3 . . ?
C7 C6 H6A 109.3 . . ?
C3 C6 H6AB 109.3 . . ?
C7 C6 H6AB 109.3 . . ?
H6A C6 H6AB 108.0 . . ?
C8 C7 C6 112.6(5) . . ?
C8 C7 H7A 109.1 . . ?
C6 C7 H7A 109.1 . . ?
C8 C7 H7AB 109.1 . . ?
C6 C7 H7AB 109.1 . . ?
H7A C7 H7AB 107.8 . . ?
C11 C8 C7 109.8(5) . . ?
C11 C8 H8A 109.7 . . ?
C7 C8 H8A 109.7 . . ?
C11 C8 H8AB 109.7 . . ?
C7 C8 H8AB 109.7 . . ?
H8A C8 H8AB 108.2 . . ?
N2 C9 C10 124.3(7) . . ?
N2 C9 H9 117.9 . . ?
C10 C9 H9 117.9 . . ?
C9 C10 C11 119.3(7) . . ?
C9 C10 H10 120.3 . . ?
C11 C10 H10 120.3 . . ?
C10 C11 C12 116.9(6) . . ?
C10 C11 C8 121.2(7) . . ?
C12 C11 C8 121.8(6) . . ?
C13 C12 C11 119.0(7) . . ?
C13 C12 H12 120.5 . . ?
C11 C12 H12 120.5 . . ?
N2 C13 C12 124.0(7) . . ?
N2 C13 H13 118.0 . . ?
C12 C13 H13 118.0 . . ?
O1 C14 O2 122.7(5) . . ?
O1 C14 C15 117.5(5) . . ?
O2 C14 C15 119.7(5) . . ?
C14 C15 C17 116.2(5) . . ?
C14 C15 C16 114.2(5) . . ?
C17 C15 C16 112.7(5) . . ?
C14 C15 C19 114.9(5) . . ?
C17 C15 C19 87.8(5) . . ?
C16 C15 C19 108.0(5) . . ?
O3 C16 O4 123.2(5) . . ?
O3 C16 C15 117.2(5) . . ?
O4 C16 C15 119.5(5) . . ?
C15 C17 C18 89.3(5) . . ?
C15 C17 H17A 113.8 . . ?
C18 C17 H17A 113.8 . . ?
C15 C17 H17B 113.8 . . ?
C18 C17 H17B 113.8 . . ?
H17A C17 H17B 111.0 . . ?
C19 C18 C17 88.6(5) . . ?
C19 C18 H18A 113.9 . . ?
C17 C18 H18A 113.9 . . ?
C19 C18 H18B 113.9 . . ?
C17 C18 H18B 113.9 . . ?
H18A C18 H18B 111.1 . . ?
C18 C19 C15 88.5(5) . . ?
C18 C19 H19A 113.9 . . ?
C15 C19 H19A 113.9 . . ?
C18 C19 H19B 113.9 . . ?
C15 C19 H19B 113.9 . . ?
H19A C19 H19B 111.1 . . ?

loop_
_geom_bond_atom_site_label_1
_geom_bond_atom_site_label_2
_geom_bond_distance
_geom_bond_site_symmetry_2
_geom_bond_publ_flag
Zn1 O3 2.132(4) 1_565 ?
Zn1 O1 2.133(4) . ?
Zn1 O4 2.146(4) 4_654 ?
Zn1 O2 2.157(4) 4_654 ?
Zn1 O5 2.192(5) . ?
Zn1 N1 2.313(6) . ?
O1 C14 1.253(8) . ?
O2 C14 1.287(8) . ?
O3 C16 1.247(8) . ?
O4 C16 1.277(8) . ?
O5 H5A 0.840(12) . ?
O5 H5B 0.835(13) . ?
N1 C5 1.333(10) . ?
N1 C1 1.355(9) . ?
N2 C9 1.320(10) . ?
N2 C13 1.337(10) . ?
C1 C2 1.385(10) . ?
C1 H1 0.9500 . ?
C2 C3 1.403(10) . ?
C2 H2 0.9500 . ?
C3 C4 1.397(9) . ?
C3 C6 1.511(9) . ?
C4 C5 1.394(9) . ?
C4 H4 0.9500 . ?
C5 H5 0.9500 . ?
C6 C7 1.531(8) . ?
C6 H6A 0.9900 . ?
C6 H6AB 0.9900 . ?
C7 C8 1.525(9) . ?
C7 H7A 0.9900 . ?
C7 H7AB 0.9900 . ?
C8 C11 1.514(9) . ?
C8 H8A 0.9900 . ?
C8 H8AB 0.9900 . ?
C9 C10 1.390(10) . ?
C9 H9 0.9500 . ?
C10 C11 1.391(10) . ?
C10 H10 0.9500 . ?
C11 C12 1.397(10) . ?
C12 C13 1.392(11) . ?
C12 H12 0.9500 . ?
C13 H13 0.9500 . ?
C14 C15 1.527(7) . ?
C15 C17 1.529(9) . ?
C15 C16 1.541(7) . ?
C15 C19 1.574(10) . ?
C17 C18 1.553(10) . ?
C17 H17A 0.9900 . ?
C17 H17B 0.9900 . ?
C18 C19 1.530(10) . ?
C18 H18A 0.9900 . ?
C18 H18B 0.9900 . ?
C19 H19A 0.9900 . ?
C19 H19B 0.9900 . ?

loop_
_geom_hbond_atom_site_label_D
_geom_hbond_atom_site_label_H
_geom_hbond_atom_site_label_A
_geom_hbond_distance_DH
_geom_hbond_distance_HA
_geom_hbond_distance_DA
_geom_hbond_angle_DHA
_geom_hbond_site_symmetry_A
O5 H5A O4 0.840(12) 1.935(11) 2.758(6) 166(6) 1_565
O5 H5B O2 0.835(13) 1.93(2) 2.749(6) 166(7) .

loop_
_geom_torsion_atom_site_label_1
_geom_torsion_atom_site_label_2
_geom_torsion_atom_site_label_3
_geom_torsion_atom_site_label_4
_geom_torsion
_geom_torsion_site_symmetry_1
_geom_torsion_site_symmetry_2
_geom_torsion_site_symmetry_3
_geom_torsion_site_symmetry_4
_geom_torsion_publ_flag
C5 N1 C1 C2 0.8(9) . . . . ?
Zn1 N1 C1 C2 -176.8(5) . . . . ?
N1 C1 C2 C3 -0.8(10) . . . . ?
C1 C2 C3 C4 0.2(9) . . . . ?
C1 C2 C3 C6 178.8(6) . . . . ?
C2 C3 C4 C5 0.5(8) . . . . ?
C6 C3 C4 C5 -178.2(5) . . . . ?
C1 N1 C5 C4 -0.2(9) . . . . ?
Zn1 N1 C5 C4 177.4(4) . . . . ?
C3 C4 C5 N1 -0.5(9) . . . . ?
C4 C3 C6 C7 66.3(8) . . . . ?
C2 C3 C6 C7 -112.3(7) . . . . ?
C3 C6 C7 C8 -174.7(6) . . . . ?
C6 C7 C8 C11 173.4(6) . . . . ?
C13 N2 C9 C10 0.6(11) . . . . ?
N2 C9 C10 C11 -1.6(12) . . . . ?
C9 C10 C11 C12 1.5(10) . . . . ?
C9 C10 C11 C8 -174.1(7) . . . . ?
C7 C8 C11 C10 86.0(8) . . . . ?
C7 C8 C11 C12 -89.4(8) . . . . ?
C10 C11 C12 C13 -0.6(10) . . . . ?
C8 C11 C12 C13 175.0(7) . . . . ?
C9 N2 C13 C12 0.5(11) . . . . ?
C11 C12 C13 N2 -0.5(11) . . . . ?
Zn1 O1 C14 O2 23.9(9) . . . . ?
Zn1 O1 C14 C15 -159.6(4) . . . . ?
Zn1 O2 C14 O1 -166.6(4) 4_645 . . . ?
Zn1 O2 C14 C15 17.0(9) 4_645 . . . ?
O1 C14 C15 C17 -0.9(9) . . . . ?
O2 C14 C15 C17 175.7(6) . . . . ?
O1 C14 C15 C16 133.1(6) . . . . ?
O2 C14 C15 C16 -50.4(9) . . . . ?
O1 C14 C15 C19 -101.3(7) . . . . ?
O2 C14 C15 C19 75.3(7) . . . . ?
Zn1 O3 C16 O4 -26.2(9) 1_545 . . . ?
Zn1 O3 C16 C15 158.6(4) 1_545 . . . ?
Zn1 O4 C16 O3 -179.1(4) 4_645 . . . ?
Zn1 O4 C16 C15 -3.9(9) 4_645 . . . ?
C14 C15 C16 O3 -140.9(6) . . . . ?
C17 C15 C16 O3 -5.4(8) . . . . ?
C19 C15 C16 O3 89.9(7) . . . . ?
C14 C15 C16 O4 43.6(9) . . . . ?
C17 C15 C16 O4 179.2(6) . . . . ?
C19 C15 C16 O4 -85.5(7) . . . . ?
C14 C15 C17 C18 -134.7(6) . . . . ?
C16 C15 C17 C18 90.7(6) . . . . ?
C19 C15 C17 C18 -18.0(4) . . . . ?
C15 C17 C18 C19 18.5(4) . . . . ?
C17 C18 C19 C15 -17.9(4) . . . . ?
C14 C15 C19 C18 136.2(5) . . . . ?
C17 C15 C19 C18 18.2(4) . . . . ?
C16 C15 C19 C18 -95.0(5) . . . . ?
